data_7129147
loop_
_publ_author_name
'White, Lisa J.'
'Boles, Jessica E.'
'Clifford, Melanie'
'Patenall, Bethany L.'
'Hilton, Kira H. L. F.'
'Ng, Kendrick K. L.'
'Ellaby, Rebecca J.'
'Hind, Charlotte K.'
'Mulvihill, Daniel P.'
'Hiscock, Jennifer R.'

_publ_section_title
;
 Di-anionic self-associating supramolecular amphiphiles (SSAs) as
 antimicrobial agents against MRSA and <i>Escherichia coli</i>.
;
_journal_name_full 'Chemical communications (Cambridge, England)'
_journal_paper_doi 10.1039/d1cc05455d
_journal_year 2021
_chemical_formula_moiety 'C17 H18 N4 O8 S2, 2(C16 H36 N)'
_chemical_formula_sum 'C49 H90 N6 O8 S2'
_chemical_formula_weight 955.38
_space_group_crystal_system monoclinic
_space_group_IT_number 14
_space_group_name_Hall '-P 2yn'
_space_group_name_H-M_alt 'P 1 21/n 1'
_atom_sites_solution_hydrogens geom
_audit_creation_date 2020-04-17
_audit_creation_method
;
Olex2 1.3
(compiled 2020.02.04 svn.rd84adfe8 for OlexSys, GUI svn.r6032)
;
_audit_update_record
;
2020-04-17 deposited with the CCDC.	2021-10-19 downloaded from the CCDC.
;
_cell_angle_alpha 90
_cell_angle_beta 91.0137(11)
_cell_angle_gamma 90
_cell_formula_units_Z 4
_cell_length_a 12.33124(16)
_cell_length_b 31.7362(4)
_cell_length_c 13.62184(16)
_cell_measurement_reflns_used 15140
_cell_measurement_temperature 100.00(10)
_cell_measurement_theta_max 70.7280
_cell_measurement_theta_min 3.8220
_cell_volume 5330.03(11)
_computing_cell_refinement 'CrysAlisPro 1.171.40.53 (Rigaku OD, 2019)'
_computing_data_collection 'CrysAlisPro 1.171.40.53 (Rigaku OD, 2019)'
_computing_data_reduction 'CrysAlisPro 1.171.40.53 (Rigaku OD, 2019)'
_computing_molecular_graphics 'Olex2 1.3 (Dolomanov et al., 2009)'
_computing_publication_material 'Olex2 1.3 (Dolomanov et al., 2009)'
_computing_structure_refinement 'SHELXL 2013/4 (Sheldrick, 2015)'
_diffrn_ambient_environment N~2~
_diffrn_ambient_temperature 100.00(10)
_diffrn_detector 'CCD plate'
_diffrn_detector_area_resol_mean 5.2887
_diffrn_detector_type AtlasS2
_diffrn_measured_fraction_theta_full 0.976
_diffrn_measured_fraction_theta_max 0.999
_diffrn_measurement_details
;
List of Runs (angles in degrees, time in seconds):

  # Type    Start    End  Width  t~exp~   \w     \q     \k     \f   Frames
#--------------------------------------------------------------------------
  1  \w    -68.00  26.00   1.00    1.17    --  -41.91  57.00   0.00   94
  2  \w    -66.00  20.00   1.00    1.17    --  -41.91  57.00 150.00   86
  3  \w   -114.00 -18.00   1.00    1.17    --  -41.91 -57.00-150.00   96
  4  \w      4.00  31.00   1.00    1.17    --   41.91 -99.00  60.00   27
  5  \w     64.00  91.00   1.00    1.17    --   41.91-125.00 150.00   27
  6  \w     32.00 130.00   1.00    4.69    --  102.14 -30.00  90.00   98
  7  \w     39.00 117.00   1.00    4.69    --  102.14-125.00  90.00   78
  8  \w     84.00 109.00   1.00    4.69    --  102.14 -94.00 -60.00   25
  9  \w    144.00 172.00   1.00    4.69    --  102.14  45.00  90.00   28
 10  \w     77.00 123.00   1.00    4.69    --  102.14  45.00  90.00   46
 11  \w     77.00 117.00   1.00    4.69    --  102.14-125.00-120.00   40
 12  \w     26.00 103.00   1.00    4.69    --  102.14 -77.00-120.00   77
 13  \w     30.00 123.00   1.00    4.69    --  102.14 -61.00 -90.00   93
 14  \w     62.00 110.00   1.00    4.69    --  102.14-125.00-180.00   48
 15  \w     78.00 174.00   1.00    4.69    --  102.14  45.00 -90.00   96
 16  \w     27.00 146.00   1.00    4.69    --  102.14 -15.00 -90.00  119
 17  \w    124.00 149.00   1.00    4.69    --  102.14 125.00 -30.00   25
 18  \w     30.00 133.00   1.00    4.69    --  102.14 -77.00  90.00  103
;
_diffrn_measurement_device 'four-circle diffractometer'
_diffrn_measurement_device_type 'SuperNova, Dual, Cu at home/near, AtlasS2'
_diffrn_measurement_method '\w scans'
_diffrn_orient_matrix_type 'CrysAlisPro convention (1999,Acta A55,543-557)'
_diffrn_orient_matrix_UB_11 -0.1101713000
_diffrn_orient_matrix_UB_12 -0.0209074000
_diffrn_orient_matrix_UB_13 0.0201518000
_diffrn_orient_matrix_UB_21 0.0447683000
_diffrn_orient_matrix_UB_22 -0.0426202000
_diffrn_orient_matrix_UB_23 -0.0354145000
_diffrn_orient_matrix_UB_31 0.0383028000
_diffrn_orient_matrix_UB_32 -0.0102772000
_diffrn_orient_matrix_UB_33 0.1054600000
_diffrn_radiation_monochromator mirror
_diffrn_radiation_probe x-ray
_diffrn_radiation_type 'Cu K\a'
_diffrn_radiation_wavelength 1.54184
_diffrn_reflns_av_R_equivalents 0.0384
_diffrn_reflns_av_unetI/netI 0.0304
_diffrn_reflns_Laue_measured_fraction_full 0.976
_diffrn_reflns_Laue_measured_fraction_max 0.999
_diffrn_reflns_limit_h_max 14
_diffrn_reflns_limit_h_min -14
_diffrn_reflns_limit_k_max 37
_diffrn_reflns_limit_k_min -37
_diffrn_reflns_limit_l_max 16
_diffrn_reflns_limit_l_min -12
_diffrn_reflns_number 37908
_diffrn_reflns_point_group_measured_fraction_full 0.976
_diffrn_reflns_point_group_measured_fraction_max 0.999
_diffrn_reflns_theta_full 67.684
_diffrn_reflns_theta_max 66.597
_diffrn_reflns_theta_min 3.846
_diffrn_source 'micro-focus sealed X-ray tube'
_diffrn_source_type 'SuperNova (Cu) X-ray Source'
_exptl_absorpt_coefficient_mu 1.341
_exptl_absorpt_correction_T_max 1.000
_exptl_absorpt_correction_T_min 0.739
_exptl_absorpt_correction_type gaussian
_exptl_absorpt_process_details
;
CrysAlisPro 1.171.40.53 (Rigaku Oxford Diffraction, 2019)
Numerical absorption correction based on gaussian integration over
			a multifaceted crystal model
Empirical absorption correction using spherical harmonics,
 implemented in SCALE3 ABSPACK scaling algorithm.
;
_exptl_crystal_colour 'clear light colourless'
_exptl_crystal_colour_lustre clear
_exptl_crystal_colour_modifier light
_exptl_crystal_colour_primary colourless
_exptl_crystal_density_diffrn 1.191
_exptl_crystal_description block
_exptl_crystal_F_000 2088
_exptl_crystal_size_max 0.262
_exptl_crystal_size_mid 0.208
_exptl_crystal_size_min 0.168
_refine_diff_density_max 0.753
_refine_diff_density_min -0.396
_refine_diff_density_rms 0.054
_refine_ls_extinction_method none
_refine_ls_goodness_of_fit_ref 1.127
_refine_ls_hydrogen_treatment constr
_refine_ls_matrix_type full
_refine_ls_number_parameters 594
_refine_ls_number_reflns 9418
_refine_ls_number_restraints 0
_refine_ls_restrained_S_all 1.127
_refine_ls_R_factor_all 0.0610
_refine_ls_R_factor_gt 0.0542
_refine_ls_shift/su_max 0.000
_refine_ls_shift/su_mean 0.000
_refine_ls_structure_factor_coef Fsqd
_refine_ls_weighting_details 'w=1/[\s^2^(Fo^2^)+(0.0298P)^2^+8.3040P] where P=(Fo^2^+2Fc^2^)/3'
_refine_ls_weighting_scheme calc
_refine_ls_wR_factor_gt 0.1267
_refine_ls_wR_factor_ref 0.1306
_reflns_Friedel_coverage 0.000
_reflns_number_gt 8301
_reflns_number_total 9418
_reflns_threshold_expression 'I > 2\s(I)'
_cod_data_source_file d1cc05455d2.cif
_cod_data_source_block jrh20200010b_res
_cod_original_cell_volume 5330.03(12)
_cod_database_code 7129147
_shelxl_version_number 2013-4
_chemical_oxdiff_formula C20H20N2O2F3S
_chemical_oxdiff_usercomment '100K lisa recollection bis compounds'
_shelx_space_group_comment
;
The symmetry employed for this shelxl refinement is uniquely defined
by the following loop, which should always be used as a source of
symmetry information in preference to the above space-group names.
They are only intended as comments.
;
_reflns_odcompleteness_completeness 99.93
_reflns_odcompleteness_iscentric 1
_reflns_odcompleteness_theta 66.49
_olex2_refinement_description
;
1. Fixed Uiso
 At 1.2 times of:
  All C(H) groups, All C(H,H) groups, All N(H) groups
 At 1.5 times of:
  All C(H,H,H) groups
2.a Secondary CH2 refined with riding coordinates:
 C41(H41A,H41B), C20(H20A,H20B), C49(H49A,H49B), C17(H17A,H17B), C23(H23A,
 H23B), C25(H25A,H25B), C24(H24A,H24B), C45(H45A,H45B), C37(H37A,H37B),
 C36(H36A,H36B), C9(H9A,H9B), C19(H19A,H19B), C39(H39A,H39B), C1(H1A,H1B),
 C21(H21A,H21B), C33(H33A,H33B), C29(H29A,H29B), C32(H32A,H32B), C40(H40A,H40B),
  C35(H35A,H35B), C47(H47A,H47B), C44(H44A,H44B), C43(H43A,H43B), C48(H48A,
 H48B), C31(H31A,H31B), C28(H28A,H28B), C27(H27A,H27B)
2.b Aromatic/amide H refined with riding coordinates:
 N3(H3), N1(H1), N2(H2), N4(H4), C4(H4A), C8(H8), C5(H5), C7(H7), C12(H12),
 C14(H14), C11(H11), C15(H15)
2.c Idealised Me refined as rotating group:
 C22(H22A,H22B,H22C), C18(H18A,H18B,H18C), C38(H38A,H38B,H38C), C34(H34A,H34B,
 H34C), C46(H46A,H46B,H46C), C42(H42A,H42B,H42C), C30(H30A,H30B,H30C), C26(H26A,
 H26B,H26C)
;
_olex2_submission_special_instructions 'No special instructions were received'
_oxdiff_exptl_absorpt_empirical_details
;
Empirical correction (ABSPACK) includes:
- Absorption correction using spherical harmonics
- Frame scaling
;
_oxdiff_exptl_absorpt_empirical_full_max 1.303
_oxdiff_exptl_absorpt_empirical_full_min 0.797

loop_
_space_group_symop_operation_xyz
'x, y, z'
'-x+1/2, y+1/2, -z+1/2'
'-x, -y, -z'
'x-1/2, -y-1/2, z-1/2'

loop_
_atom_site_label
_atom_site_type_symbol
_atom_site_fract_x
_atom_site_fract_y
_atom_site_fract_z
_atom_site_U_iso_or_equiv
_atom_site_adp_type
_atom_site_occupancy
_atom_site_site_symmetry_order
_atom_site_calc_flag
_atom_site_refinement_flags_posn
_atom_site_refinement_flags_adp
_atom_site_refinement_flags_occupancy
_atom_site_disorder_assembly
_atom_site_disorder_group
S2 S 0.27226(5) 0.68370(2) -0.09865(5) 0.02483(15) Uani 1 1 d . . . . .
S1 S 0.73530(5) 0.38567(2) 0.44641(4) 0.02485(15) Uani 1 1 d . . . . .
O2 O 0.80090(15) 0.35507(6) 0.39360(13) 0.0297(4) Uani 1 1 d . . . . .
O4 O 0.43433(15) 0.41738(6) 0.29431(13) 0.0292(4) Uani 1 1 d . . . . .
O5 O 0.07243(15) 0.59123(6) -0.07867(13) 0.0291(4) Uani 1 1 d . . . . .
O6 O 0.31824(15) 0.64578(6) -0.05388(14) 0.0314(4) Uani 1 1 d . . . . .
O8 O 0.32688(15) 0.69469(6) -0.18950(14) 0.0313(4) Uani 1 1 d . . . . .
O7 O 0.26275(16) 0.71855(6) -0.03028(14) 0.0332(4) Uani 1 1 d . . . . .
O1 O 0.73007(17) 0.37653(6) 0.55023(13) 0.0352(5) Uani 1 1 d . . . . .
O3 O 0.76488(17) 0.42877(6) 0.42342(14) 0.0360(5) Uani 1 1 d . . . . .
N3 N 0.10745(17) 0.56536(7) -0.23265(15) 0.0246(5) Uani 1 1 d . . . . .
H3 H 0.1155 0.5725 -0.2930 0.029 Uiso 1 1 calc R U . . .
N6 N 0.90146(17) 0.25239(7) 0.53251(15) 0.0238(4) Uani 1 1 d . . . . .
N1 N 0.58991(17) 0.37817(7) 0.29691(15) 0.0260(5) Uani 1 1 d . . . . .
H1 H 0.6403 0.3671 0.2625 0.031 Uiso 1 1 calc R U . . .
N2 N 0.49516(17) 0.38687(7) 0.15247(15) 0.0234(4) Uani 1 1 d . . . . .
H2 H 0.5531 0.3772 0.1265 0.028 Uiso 1 1 calc R U . . .
N5 N 0.71081(17) 0.46000(7) 0.75896(15) 0.0248(5) Uani 1 1 d . . . . .
N4 N 0.12671(18) 0.63586(7) -0.19945(15) 0.0259(5) Uani 1 1 d . . . . .
H4 H 0.1379 0.6391 -0.2611 0.031 Uiso 1 1 calc R U . . .
C16 C 0.1012(2) 0.59703(8) -0.16338(18) 0.0242(5) Uani 1 1 d . . . . .
C2 C 0.5012(2) 0.39588(8) 0.25133(18) 0.0232(5) Uani 1 1 d . . . . .
C13 C 0.10151(19) 0.52204(8) -0.21074(18) 0.0232(5) Uani 1 1 d . . . . .
C4 C 0.2992(2) 0.39819(8) 0.12141(19) 0.0242(5) Uani 1 1 d . . . . .
H4A H 0.2865 0.4025 0.1878 0.029 Uiso 1 1 calc R U . . .
C3 C 0.4048(2) 0.39183(7) 0.08949(18) 0.0223(5) Uani 1 1 d . . . . .
C8 C 0.4210(2) 0.38661(8) -0.01099(18) 0.0238(5) Uani 1 1 d . . . . .
H8 H 0.4910 0.3830 -0.0339 0.029 Uiso 1 1 calc R U . . .
C5 C 0.2128(2) 0.39816(8) 0.0542(2) 0.0262(5) Uani 1 1 d . . . . .
H5 H 0.1429 0.4023 0.0768 0.031 Uiso 1 1 calc R U . . .
C7 C 0.3343(2) 0.38677(8) -0.07701(19) 0.0253(5) Uani 1 1 d . . . . .
H7 H 0.3473 0.3832 -0.1436 0.030 Uiso 1 1 calc R U . . .
C12 C 0.0357(2) 0.50608(8) -0.13720(19) 0.0249(5) Uani 1 1 d . . . . .
H12 H -0.0124 0.5237 -0.1053 0.030 Uiso 1 1 calc R U . . .
C41 C 0.9028(2) 0.21965(8) 0.61395(18) 0.0253(5) Uani 1 1 d . . . . .
H41A H 0.9764 0.2176 0.6399 0.030 Uiso 1 1 calc R U . . .
H41B H 0.8845 0.1926 0.5851 0.030 Uiso 1 1 calc R U . . .
C20 C 0.8102(2) 0.39184(8) 0.80978(19) 0.0271(6) Uani 1 1 d . . . . .
H20A H 0.8284 0.4038 0.8735 0.032 Uiso 1 1 calc R U . . .
H20B H 0.8705 0.3967 0.7664 0.032 Uiso 1 1 calc R U . . .
C6 C 0.2280(2) 0.39213(8) -0.04594(19) 0.0252(5) Uani 1 1 d . . . . .
C49 C 0.7876(2) 0.26215(8) 0.4968(2) 0.0263(5) Uani 1 1 d . . . . .
H49A H 0.7913 0.2846 0.4486 0.032 Uiso 1 1 calc R U . . .
H49B H 0.7468 0.2728 0.5518 0.032 Uiso 1 1 calc R U . . .
C14 C 0.1643(2) 0.49404(8) -0.26427(19) 0.0259(5) Uani 1 1 d . . . . .
H14 H 0.2032 0.5037 -0.3176 0.031 Uiso 1 1 calc R U . . .
C11 C 0.0422(2) 0.46382(8) -0.11175(19) 0.0259(5) Uani 1 1 d . . . . .
H11 H -0.0014 0.4536 -0.0621 0.031 Uiso 1 1 calc R U . . .
C17 C 0.1348(2) 0.67126(8) -0.13458(18) 0.0250(5) Uani 1 1 d . . . . .
H17A H 0.0936 0.6654 -0.0762 0.030 Uiso 1 1 calc R U . . .
H17B H 0.1026 0.6956 -0.1666 0.030 Uiso 1 1 calc R U . . .
C10 C 0.1124(2) 0.43634(8) -0.15867(19) 0.0249(5) Uani 1 1 d . . . . .
C23 C 0.6784(2) 0.49541(8) 1.02844(19) 0.0261(5) Uani 1 1 d . . . . .
H23A H 0.7541 0.5001 1.0456 0.031 Uiso 1 1 calc R U . . .
H23B H 0.6474 0.5222 1.0081 0.031 Uiso 1 1 calc R U . . .
C25 C 0.7352(2) 0.48078(8) 0.85760(18) 0.0249(5) Uani 1 1 d . . . . .
H25A H 0.8118 0.4772 0.8729 0.030 Uiso 1 1 calc R U . . .
H25B H 0.7218 0.5108 0.8512 0.030 Uiso 1 1 calc R U . . .
C24 C 0.6706(2) 0.46434(8) 0.94351(19) 0.0255(5) Uani 1 1 d . . . . .
H24A H 0.6988 0.4372 0.9642 0.031 Uiso 1 1 calc R U . . .
H24B H 0.5953 0.4607 0.9236 0.031 Uiso 1 1 calc R U . . .
C45 C 0.9687(2) 0.23332(8) 0.45136(19) 0.0262(5) Uani 1 1 d . . . . .
H45A H 1.0414 0.2284 0.4772 0.031 Uiso 1 1 calc R U . . .
H45B H 0.9378 0.2061 0.4342 0.031 Uiso 1 1 calc R U . . .
C37 C 0.9493(2) 0.29424(8) 0.5676(2) 0.0259(5) Uani 1 1 d . . . . .
H37A H 0.9478 0.3138 0.5130 0.031 Uiso 1 1 calc R U . . .
H37B H 0.9029 0.3056 0.6179 0.031 Uiso 1 1 calc R U . . .
C36 C 1.0635(2) 0.29211(8) 0.6084(2) 0.0292(6) Uani 1 1 d . . . . .
H36A H 1.1071 0.2746 0.5661 0.035 Uiso 1 1 calc R U . . .
H36B H 1.0629 0.2792 0.6729 0.035 Uiso 1 1 calc R U . . .
C9 C 0.1323(2) 0.39258(8) -0.1177(2) 0.0286(6) Uani 1 1 d . . . . .
H9A H 0.1464 0.3733 -0.1712 0.034 Uiso 1 1 calc R U . . .
H9B H 0.0679 0.3829 -0.0846 0.034 Uiso 1 1 calc R U . . .
C19 C 0.7892(2) 0.34480(8) 0.81957(19) 0.0281(6) Uani 1 1 d . . . . .
H19A H 0.7325 0.3403 0.8669 0.034 Uiso 1 1 calc R U . . .
H19B H 0.7639 0.3337 0.7568 0.034 Uiso 1 1 calc R U . . .
C39 C 0.8566(2) 0.19617(9) 0.78120(19) 0.0296(6) Uani 1 1 d . . . . .
H39A H 0.8619 0.1682 0.7530 0.036 Uiso 1 1 calc R U . . .
H39B H 0.9274 0.2035 0.8082 0.036 Uiso 1 1 calc R U . . .
C15 C 0.1691(2) 0.45183(8) -0.23834(19) 0.0271(6) Uani 1 1 d . . . . .
H15 H 0.2112 0.4335 -0.2749 0.032 Uiso 1 1 calc R U . . .
C1 C 0.5989(2) 0.37801(9) 0.40213(18) 0.0277(6) Uani 1 1 d . . . . .
H1A H 0.5722 0.3513 0.4266 0.033 Uiso 1 1 calc R U . . .
H1B H 0.5534 0.4002 0.4280 0.033 Uiso 1 1 calc R U . . .
C21 C 0.7084(2) 0.41248(8) 0.76823(19) 0.0253(5) Uani 1 1 d . . . . .
H21A H 0.6937 0.4007 0.7037 0.030 Uiso 1 1 calc R U . . .
H21B H 0.6483 0.4049 0.8096 0.030 Uiso 1 1 calc R U . . .
C33 C 0.7978(2) 0.47198(8) 0.68580(19) 0.0277(6) Uani 1 1 d . . . . .
H33A H 0.8663 0.4601 0.7085 0.033 Uiso 1 1 calc R U . . .
H33B H 0.7798 0.4588 0.6233 0.033 Uiso 1 1 calc R U . . .
C29 C 0.5996(2) 0.47508(9) 0.7245(2) 0.0302(6) Uani 1 1 d . . . . .
H29A H 0.5488 0.4695 0.7765 0.036 Uiso 1 1 calc R U . . .
H29B H 0.6030 0.5054 0.7163 0.036 Uiso 1 1 calc R U . . .
C32 C 0.8139(2) 0.51879(9) 0.6685(2) 0.0320(6) Uani 1 1 d . . . . .
H32A H 0.8400 0.5322 0.7284 0.038 Uiso 1 1 calc R U . . .
H32B H 0.7455 0.5317 0.6494 0.038 Uiso 1 1 calc R U . . .
C22 C 0.6194(2) 0.47943(9) 1.1179(2) 0.0314(6) Uani 1 1 d . . . . .
H22A H 0.5448 0.4741 1.1007 0.047 Uiso 1 1 calc R U . . .
H22B H 0.6233 0.5003 1.1690 0.047 Uiso 1 1 calc R U . . .
H22C H 0.6528 0.4538 1.1407 0.047 Uiso 1 1 calc R U . . .
C40 C 0.8276(2) 0.22731(8) 0.69935(19) 0.0294(6) Uani 1 1 d . . . . .
H40A H 0.7528 0.2234 0.6782 0.035 Uiso 1 1 calc R U . . .
H40B H 0.8360 0.2560 0.7230 0.035 Uiso 1 1 calc R U . . .
C35 C 1.1139(2) 0.33575(9) 0.6160(2) 0.0323(6) Uani 1 1 d . . . . .
H35A H 1.1112 0.3493 0.5521 0.039 Uiso 1 1 calc R U . . .
H35B H 1.0726 0.3528 0.6610 0.039 Uiso 1 1 calc R U . . .
C47 C 0.6143(2) 0.24110(10) 0.4149(2) 0.0350(6) Uani 1 1 d . . . . .
H47A H 0.6244 0.2643 0.3697 0.042 Uiso 1 1 calc R U . . .
H47B H 0.5785 0.2185 0.3790 0.042 Uiso 1 1 calc R U . . .
C44 C 0.9774(2) 0.25910(9) 0.3584(2) 0.0333(6) Uani 1 1 d . . . . .
H44A H 1.0069 0.2867 0.3739 0.040 Uiso 1 1 calc R U . . .
H44B H 0.9059 0.2629 0.3288 0.040 Uiso 1 1 calc R U . . .
C43 C 1.0512(2) 0.23647(10) 0.2860(2) 0.0338(6) Uani 1 1 d . . . . .
H43A H 1.0636 0.2550 0.2307 0.041 Uiso 1 1 calc R U . . .
H43B H 1.1208 0.2314 0.3182 0.041 Uiso 1 1 calc R U . . .
C48 C 0.7253(2) 0.22573(9) 0.4514(2) 0.0325(6) Uani 1 1 d . . . . .
H48A H 0.7162 0.2036 0.4998 0.039 Uiso 1 1 calc R U . . .
H48B H 0.7654 0.2142 0.3970 0.039 Uiso 1 1 calc R U . . .
C18 C 0.8893(2) 0.32142(9) 0.8519(2) 0.0320(6) Uani 1 1 d . . . . .
H18A H 0.9424 0.3229 0.8014 0.048 Uiso 1 1 calc R U . . .
H18B H 0.8714 0.2925 0.8641 0.048 Uiso 1 1 calc R U . . .
H18C H 0.9182 0.3339 0.9110 0.048 Uiso 1 1 calc R U . . .
C38 C 0.7758(3) 0.19482(10) 0.8646(2) 0.0368(7) Uani 1 1 d . . . . .
H38A H 0.7058 0.1867 0.8391 0.055 Uiso 1 1 calc R U . . .
H38B H 0.7711 0.2222 0.8943 0.055 Uiso 1 1 calc R U . . .
H38C H 0.7997 0.1747 0.9129 0.055 Uiso 1 1 calc R U . . .
C31 C 0.8968(2) 0.52475(10) 0.5867(2) 0.0387(7) Uani 1 1 d . . . . .
H31A H 0.9650 0.5118 0.6067 0.046 Uiso 1 1 calc R U . . .
H31B H 0.8708 0.5105 0.5278 0.046 Uiso 1 1 calc R U . . .
C34 C 1.2308(2) 0.33311(10) 0.6521(2) 0.0397(7) Uani 1 1 d . . . . .
H34A H 1.2708 0.3149 0.6097 0.060 Uiso 1 1 calc R U . . .
H34B H 1.2331 0.3220 0.7177 0.060 Uiso 1 1 calc R U . . .
H34C H 1.2626 0.3607 0.6518 0.060 Uiso 1 1 calc R U . . .
C28 C 0.5538(3) 0.45639(11) 0.6308(2) 0.0429(8) Uani 1 1 d . . . . .
H28A H 0.5557 0.4259 0.6344 0.051 Uiso 1 1 calc R U . . .
H28B H 0.5967 0.4652 0.5755 0.051 Uiso 1 1 calc R U . . .
C46 C 0.5411(2) 0.25551(11) 0.4971(2) 0.0408(7) Uani 1 1 d . . . . .
H46A H 0.4696 0.2609 0.4710 0.061 Uiso 1 1 calc R U . . .
H46B H 0.5698 0.2808 0.5260 0.061 Uiso 1 1 calc R U . . .
H46C H 0.5377 0.2339 0.5463 0.061 Uiso 1 1 calc R U . . .
C42 C 1.0076(3) 0.19487(12) 0.2472(2) 0.0482(8) Uani 1 1 d . . . . .
H42A H 1.0557 0.1840 0.1987 0.072 Uiso 1 1 calc R U . . .
H42B H 0.9371 0.1992 0.2180 0.072 Uiso 1 1 calc R U . . .
H42C H 1.0025 0.1751 0.3003 0.072 Uiso 1 1 calc R U . . .
C27 C 0.4367(3) 0.47151(13) 0.6170(2) 0.0515(9) Uani 1 1 d . . . . .
H27A H 0.3985 0.4673 0.6779 0.062 Uiso 1 1 calc R U . . .
H27B H 0.4370 0.5015 0.6032 0.062 Uiso 1 1 calc R U . . .
C30 C 0.9162(3) 0.57097(12) 0.5637(3) 0.0518(9) Uani 1 1 d . . . . .
H30A H 0.9693 0.5733 0.5133 0.078 Uiso 1 1 calc R U . . .
H30B H 0.9419 0.5852 0.6218 0.078 Uiso 1 1 calc R U . . .
H30C H 0.8495 0.5837 0.5413 0.078 Uiso 1 1 calc R U . . .
C26 C 0.3764(3) 0.44921(15) 0.5358(3) 0.0607(11) Uani 1 1 d . . . . .
H26A H 0.4131 0.4535 0.4751 0.091 Uiso 1 1 calc R U . . .
H26B H 0.3040 0.4603 0.5303 0.091 Uiso 1 1 calc R U . . .
H26C H 0.3733 0.4196 0.5501 0.091 Uiso 1 1 calc R U . . .

loop_
_atom_site_aniso_label
_atom_site_aniso_U_11
_atom_site_aniso_U_22
_atom_site_aniso_U_33
_atom_site_aniso_U_23
_atom_site_aniso_U_13
_atom_site_aniso_U_12
S2 0.0213(3) 0.0295(3) 0.0238(3) -0.0051(2) 0.0050(2) -0.0035(2)
S1 0.0280(3) 0.0286(3) 0.0180(3) -0.0008(2) -0.0008(2) 0.0027(2)
O2 0.0332(10) 0.0363(10) 0.0195(9) 0.0019(7) 0.0030(7) 0.0087(8)
O4 0.0273(10) 0.0323(10) 0.0281(10) -0.0057(8) 0.0015(8) 0.0047(8)
O5 0.0305(10) 0.0326(10) 0.0244(10) -0.0014(8) 0.0070(8) -0.0055(8)
O6 0.0235(9) 0.0415(11) 0.0294(10) -0.0003(8) 0.0031(8) 0.0049(8)
O8 0.0319(10) 0.0317(10) 0.0307(10) -0.0050(8) 0.0096(8) -0.0063(8)
O7 0.0318(10) 0.0370(11) 0.0310(10) -0.0117(8) 0.0079(8) -0.0072(8)
O1 0.0419(12) 0.0446(12) 0.0190(9) -0.0016(8) -0.0013(8) 0.0089(9)
O3 0.0419(12) 0.0312(10) 0.0346(11) -0.0013(8) -0.0056(9) -0.0032(9)
N3 0.0253(11) 0.0294(11) 0.0190(10) 0.0004(8) 0.0017(8) 0.0000(9)
N6 0.0229(11) 0.0235(11) 0.0250(11) 0.0012(8) 0.0003(9) 0.0013(8)
N1 0.0234(11) 0.0347(12) 0.0201(10) -0.0024(9) 0.0018(9) 0.0031(9)
N2 0.0200(11) 0.0277(11) 0.0227(11) -0.0012(8) 0.0013(8) 0.0019(8)
N5 0.0204(11) 0.0292(11) 0.0248(11) -0.0039(9) -0.0003(8) 0.0037(9)
N4 0.0292(12) 0.0290(11) 0.0196(10) -0.0009(9) 0.0023(9) -0.0035(9)
C16 0.0165(12) 0.0310(14) 0.0252(13) -0.0010(10) -0.0017(10) -0.0001(10)
C2 0.0229(13) 0.0244(13) 0.0223(12) -0.0010(10) 0.0024(10) -0.0033(10)
C13 0.0168(12) 0.0303(13) 0.0222(12) -0.0006(10) -0.0045(10) -0.0002(10)
C4 0.0235(13) 0.0253(13) 0.0238(13) 0.0002(10) 0.0022(10) 0.0017(10)
C3 0.0239(13) 0.0191(12) 0.0240(12) 0.0007(9) -0.0009(10) -0.0002(9)
C8 0.0214(13) 0.0227(12) 0.0273(13) -0.0003(10) 0.0022(10) 0.0001(10)
C5 0.0216(13) 0.0240(13) 0.0331(14) 0.0012(10) 0.0028(11) 0.0009(10)
C7 0.0298(14) 0.0234(13) 0.0227(13) -0.0011(10) 0.0013(10) 0.0000(10)
C12 0.0177(12) 0.0308(14) 0.0261(13) -0.0023(10) -0.0012(10) -0.0006(10)
C41 0.0273(13) 0.0236(13) 0.0252(13) 0.0024(10) 0.0025(11) 0.0024(10)
C20 0.0229(13) 0.0312(14) 0.0273(13) -0.0025(11) 0.0018(10) 0.0011(10)
C6 0.0276(14) 0.0177(12) 0.0302(14) 0.0009(10) -0.0031(11) -0.0010(10)
C49 0.0207(13) 0.0287(13) 0.0297(14) 0.0026(11) 0.0005(10) 0.0021(10)
C14 0.0210(13) 0.0351(14) 0.0216(12) -0.0011(10) 0.0005(10) -0.0013(10)
C11 0.0185(12) 0.0317(14) 0.0272(13) 0.0002(11) -0.0029(10) -0.0051(10)
C17 0.0254(13) 0.0272(13) 0.0226(12) -0.0019(10) 0.0040(10) 0.0008(10)
C10 0.0192(12) 0.0293(13) 0.0258(13) -0.0024(10) -0.0084(10) -0.0032(10)
C23 0.0234(13) 0.0286(13) 0.0262(13) -0.0024(11) -0.0017(10) -0.0021(10)
C25 0.0224(13) 0.0258(13) 0.0264(13) -0.0046(10) -0.0021(10) -0.0007(10)
C24 0.0215(13) 0.0255(13) 0.0294(14) -0.0033(10) -0.0001(10) -0.0018(10)
C45 0.0240(13) 0.0279(13) 0.0269(13) 0.0000(11) 0.0043(11) 0.0026(10)
C37 0.0264(14) 0.0216(12) 0.0298(14) 0.0001(10) 0.0008(11) 0.0000(10)
C36 0.0266(14) 0.0299(14) 0.0310(14) 0.0007(11) -0.0008(11) 0.0018(11)
C9 0.0276(14) 0.0258(13) 0.0322(14) -0.0013(11) -0.0038(11) -0.0028(11)
C19 0.0310(14) 0.0294(14) 0.0238(13) -0.0017(10) 0.0011(11) -0.0009(11)
C39 0.0314(15) 0.0315(14) 0.0260(13) 0.0000(11) 0.0015(11) 0.0032(11)
C15 0.0235(13) 0.0318(14) 0.0258(13) -0.0048(11) -0.0032(10) 0.0021(11)
C1 0.0281(14) 0.0352(14) 0.0200(12) -0.0018(11) 0.0032(10) -0.0001(11)
C21 0.0224(13) 0.0291(13) 0.0244(13) -0.0059(10) 0.0005(10) 0.0000(10)
C33 0.0238(13) 0.0355(15) 0.0238(13) 0.0011(11) 0.0019(10) 0.0049(11)
C29 0.0210(13) 0.0352(15) 0.0342(15) -0.0053(12) -0.0038(11) 0.0068(11)
C32 0.0288(14) 0.0389(16) 0.0283(14) 0.0052(12) -0.0001(11) 0.0053(12)
C22 0.0251(14) 0.0409(16) 0.0282(14) -0.0020(12) 0.0008(11) -0.0038(12)
C40 0.0327(15) 0.0270(13) 0.0286(14) -0.0011(11) 0.0045(11) 0.0043(11)
C35 0.0303(15) 0.0336(15) 0.0329(15) -0.0007(12) -0.0018(12) -0.0039(12)
C47 0.0256(14) 0.0491(18) 0.0302(15) 0.0001(13) -0.0005(11) -0.0080(12)
C44 0.0297(15) 0.0383(16) 0.0322(15) 0.0077(12) 0.0058(12) 0.0029(12)
C43 0.0268(15) 0.0464(17) 0.0284(14) 0.0055(12) 0.0046(11) -0.0021(12)
C48 0.0305(15) 0.0338(15) 0.0331(15) -0.0029(12) 0.0004(12) -0.0035(12)
C18 0.0334(15) 0.0344(15) 0.0279(14) 0.0014(11) -0.0017(12) 0.0010(12)
C38 0.0415(17) 0.0387(16) 0.0303(15) 0.0040(12) 0.0044(13) 0.0040(13)
C31 0.0292(15) 0.0524(19) 0.0346(16) 0.0125(14) 0.0013(12) 0.0042(13)
C34 0.0297(16) 0.0484(18) 0.0409(17) -0.0086(14) -0.0014(13) -0.0044(13)
C28 0.0392(17) 0.0528(19) 0.0363(17) -0.0093(14) -0.0097(13) 0.0153(14)
C46 0.0265(15) 0.058(2) 0.0384(17) -0.0004(14) -0.0013(13) -0.0031(13)
C42 0.0427(19) 0.067(2) 0.0356(17) -0.0096(15) 0.0094(14) -0.0142(16)
C27 0.0313(17) 0.083(3) 0.0404(18) -0.0078(17) -0.0078(14) 0.0144(16)
C30 0.0402(19) 0.062(2) 0.053(2) 0.0272(17) 0.0009(15) -0.0021(16)
C26 0.0293(17) 0.107(3) 0.046(2) -0.011(2) -0.0049(15) 0.0118(19)

loop_
_atom_type_symbol
_atom_type_description
_atom_type_scat_dispersion_real
_atom_type_scat_dispersion_imag
_atom_type_scat_source
C C 0.0181 0.0091 'International Tables Vol C Tables 4.2.6.8 and 6.1.1.4'
H H 0.0000 0.0000 'International Tables Vol C Tables 4.2.6.8 and 6.1.1.4'
N N 0.0311 0.0180 'International Tables Vol C Tables 4.2.6.8 and 6.1.1.4'
O O 0.0492 0.0322 'International Tables Vol C Tables 4.2.6.8 and 6.1.1.4'
S S 0.3331 0.5567 'International Tables Vol C Tables 4.2.6.8 and 6.1.1.4'

loop_
_exptl_crystal_face_index_h
_exptl_crystal_face_index_k
_exptl_crystal_face_index_l
_exptl_crystal_face_perp_dist
-1 -1 -5 0.1038
1 1 5 0.1038
-1 5 0 0.0904
1 -5 0 0.0904
-5 -2 0 0.0840
5 2 0 0.0840
-1 -5 0 0.0996
1 5 0 0.0996

loop_
_geom_angle_atom_site_label_1
_geom_angle_atom_site_label_2
_geom_angle_atom_site_label_3
_geom_angle
_geom_angle_site_symmetry_1
_geom_angle_site_symmetry_3
_geom_angle_publ_flag
O6 S2 O8 111.67(11) . . ?
O6 S2 C17 106.85(12) . . ?
O8 S2 C17 105.54(12) . . ?
O7 S2 O6 113.30(12) . . ?
O7 S2 O8 113.87(11) . . ?
O7 S2 C17 104.79(12) . . ?
O2 S1 C1 105.56(12) . . ?
O1 S1 O2 112.51(11) . . ?
O1 S1 O3 114.57(12) . . ?
O1 S1 C1 104.12(12) . . ?
O3 S1 O2 112.13(12) . . ?
O3 S1 C1 107.03(12) . . ?
C16 N3 H3 117.9 . . ?
C16 N3 C13 124.2(2) . . ?
C13 N3 H3 117.9 . . ?
C41 N6 C37 111.53(19) . . ?
C49 N6 C41 111.95(19) . . ?
C49 N6 C45 111.31(19) . . ?
C49 N6 C37 105.92(19) . . ?
C45 N6 C41 105.03(18) . . ?
C45 N6 C37 111.22(19) . . ?
C2 N1 H1 120.0 . . ?
C2 N1 C1 120.1(2) . . ?
C1 N1 H1 120.0 . . ?
C2 N2 H2 116.4 . . ?
C2 N2 C3 127.1(2) . . ?
C3 N2 H2 116.4 . . ?
C25 N5 C33 109.8(2) . . ?
C21 N5 C25 111.22(19) . . ?
C21 N5 C33 108.53(19) . . ?
C21 N5 C29 108.7(2) . . ?
C29 N5 C25 107.42(19) . . ?
C29 N5 C33 111.2(2) . . ?
C16 N4 H4 120.0 . . ?
C16 N4 C17 120.0(2) . . ?
C17 N4 H4 120.0 . . ?
O5 C16 N3 123.6(2) . . ?
O5 C16 N4 123.1(2) . . ?
N4 C16 N3 113.2(2) . . ?
O4 C2 N1 123.4(2) . . ?
O4 C2 N2 123.8(2) . . ?
N1 C2 N2 112.8(2) . . ?
C12 C13 N3 122.6(2) . . ?
C14 C13 N3 118.7(2) . . ?
C14 C13 C12 118.7(2) . . ?
C3 C4 H4A 119.9 . . ?
C5 C4 H4A 119.9 . . ?
C5 C4 C3 120.2(2) . . ?
C4 C3 N2 124.1(2) . . ?
C4 C3 C8 118.3(2) . . ?
C8 C3 N2 117.4(2) . . ?
C3 C8 H8 119.6 . . ?
C7 C8 C3 120.9(2) . . ?
C7 C8 H8 119.6 . . ?
C4 C5 H5 119.0 . . ?
C4 C5 C6 121.9(2) . . ?
C6 C5 H5 119.0 . . ?
C8 C7 H7 119.3 . . ?
C8 C7 C6 121.5(2) . . ?
C6 C7 H7 119.3 . . ?
C13 C12 H12 120.0 . . ?
C11 C12 C13 119.9(2) . . ?
C11 C12 H12 120.0 . . ?
N6 C41 H41A 108.1 . . ?
N6 C41 H41B 108.1 . . ?
N6 C41 C40 116.7(2) . . ?
H41A C41 H41B 107.3 . . ?
C40 C41 H41A 108.1 . . ?
C40 C41 H41B 108.1 . . ?
H20A C20 H20B 108.4 . . ?
C19 C20 H20A 110.0 . . ?
C19 C20 H20B 110.0 . . ?
C21 C20 H20A 110.0 . . ?
C21 C20 H20B 110.0 . . ?
C21 C20 C19 108.4(2) . . ?
C5 C6 C7 117.2(2) . . ?
C5 C6 C9 120.8(2) . . ?
C7 C6 C9 122.0(2) . . ?
N6 C49 H49A 108.3 . . ?
N6 C49 H49B 108.3 . . ?
N6 C49 C48 115.9(2) . . ?
H49A C49 H49B 107.4 . . ?
C48 C49 H49A 108.3 . . ?
C48 C49 H49B 108.3 . . ?
C13 C14 H14 119.8 . . ?
C15 C14 C13 120.3(2) . . ?
C15 C14 H14 119.8 . . ?
C12 C11 H11 119.2 . . ?
C12 C11 C10 121.6(2) . . ?
C10 C11 H11 119.2 . . ?
S2 C17 H17A 108.9 . . ?
S2 C17 H17B 108.9 . . ?
N4 C17 S2 113.30(18) . . ?
N4 C17 H17A 108.9 . . ?
N4 C17 H17B 108.9 . . ?
H17A C17 H17B 107.7 . . ?
C11 C10 C9 120.2(2) . . ?
C15 C10 C11 117.5(2) . . ?
C15 C10 C9 122.0(2) . . ?
H23A C23 H23B 108.0 . . ?
C24 C23 H23A 109.3 . . ?
C24 C23 H23B 109.3 . . ?
C22 C23 H23A 109.3 . . ?
C22 C23 H23B 109.3 . . ?
C22 C23 C24 111.7(2) . . ?
N5 C25 H25A 108.4 . . ?
N5 C25 H25B 108.4 . . ?
H25A C25 H25B 107.4 . . ?
C24 C25 N5 115.6(2) . . ?
C24 C25 H25A 108.4 . . ?
C24 C25 H25B 108.4 . . ?
C23 C24 H24A 109.7 . . ?
C23 C24 H24B 109.7 . . ?
C25 C24 C23 109.6(2) . . ?
C25 C24 H24A 109.7 . . ?
C25 C24 H24B 109.7 . . ?
H24A C24 H24B 108.2 . . ?
N6 C45 H45A 108.2 . . ?
N6 C45 H45B 108.2 . . ?
H45A C45 H45B 107.4 . . ?
C44 C45 N6 116.2(2) . . ?
C44 C45 H45A 108.2 . . ?
C44 C45 H45B 108.2 . . ?
N6 C37 H37A 108.4 . . ?
N6 C37 H37B 108.4 . . ?
H37A C37 H37B 107.5 . . ?
C36 C37 N6 115.5(2) . . ?
C36 C37 H37A 108.4 . . ?
C36 C37 H37B 108.4 . . ?
C37 C36 H36A 109.4 . . ?
C37 C36 H36B 109.4 . . ?
C37 C36 C35 111.3(2) . . ?
H36A C36 H36B 108.0 . . ?
C35 C36 H36A 109.4 . . ?
C35 C36 H36B 109.4 . . ?
C6 C9 H9A 109.3 . . ?
C6 C9 H9B 109.3 . . ?
C10 C9 C6 111.4(2) . . ?
C10 C9 H9A 109.3 . . ?
C10 C9 H9B 109.3 . . ?
H9A C9 H9B 108.0 . . ?
C20 C19 H19A 109.3 . . ?
C20 C19 H19B 109.3 . . ?
H19A C19 H19B 107.9 . . ?
C18 C19 C20 111.7(2) . . ?
C18 C19 H19A 109.3 . . ?
C18 C19 H19B 109.3 . . ?
H39A C39 H39B 107.6 . . ?
C40 C39 H39A 108.6 . . ?
C40 C39 H39B 108.6 . . ?
C38 C39 H39A 108.6 . . ?
C38 C39 H39B 108.6 . . ?
C38 C39 C40 114.5(2) . . ?
C14 C15 C10 121.3(2) . . ?
C14 C15 H15 119.3 . . ?
C10 C15 H15 119.3 . . ?
S1 C1 H1A 109.0 . . ?
S1 C1 H1B 109.0 . . ?
N1 C1 S1 113.01(18) . . ?
N1 C1 H1A 109.0 . . ?
N1 C1 H1B 109.0 . . ?
H1A C1 H1B 107.8 . . ?
N5 C21 C20 116.4(2) . . ?
N5 C21 H21A 108.2 . . ?
N5 C21 H21B 108.2 . . ?
C20 C21 H21A 108.2 . . ?
C20 C21 H21B 108.2 . . ?
H21A C21 H21B 107.3 . . ?
N5 C33 H33A 108.2 . . ?
N5 C33 H33B 108.2 . . ?
H33A C33 H33B 107.4 . . ?
C32 C33 N5 116.2(2) . . ?
C32 C33 H33A 108.2 . . ?
C32 C33 H33B 108.2 . . ?
N5 C29 H29A 108.0 . . ?
N5 C29 H29B 108.0 . . ?
H29A C29 H29B 107.2 . . ?
C28 C29 N5 117.4(2) . . ?
C28 C29 H29A 108.0 . . ?
C28 C29 H29B 108.0 . . ?
C33 C32 H32A 109.9 . . ?
C33 C32 H32B 109.9 . . ?
C33 C32 C31 108.9(2) . . ?
H32A C32 H32B 108.3 . . ?
C31 C32 H32A 109.9 . . ?
C31 C32 H32B 109.9 . . ?
C23 C22 H22A 109.5 . . ?
C23 C22 H22B 109.5 . . ?
C23 C22 H22C 109.5 . . ?
H22A C22 H22B 109.5 . . ?
H22A C22 H22C 109.5 . . ?
H22B C22 H22C 109.5 . . ?
C41 C40 C39 108.5(2) . . ?
C41 C40 H40A 110.0 . . ?
C41 C40 H40B 110.0 . . ?
C39 C40 H40A 110.0 . . ?
C39 C40 H40B 110.0 . . ?
H40A C40 H40B 108.4 . . ?
C36 C35 H35A 109.5 . . ?
C36 C35 H35B 109.5 . . ?
H35A C35 H35B 108.0 . . ?
C34 C35 C36 110.9(2) . . ?
C34 C35 H35A 109.5 . . ?
C34 C35 H35B 109.5 . . ?
H47A C47 H47B 107.7 . . ?
C48 C47 H47A 108.9 . . ?
C48 C47 H47B 108.9 . . ?
C46 C47 H47A 108.9 . . ?
C46 C47 H47B 108.9 . . ?
C46 C47 C48 113.3(2) . . ?
C45 C44 H44A 109.7 . . ?
C45 C44 H44B 109.7 . . ?
C45 C44 C43 109.7(2) . . ?
H44A C44 H44B 108.2 . . ?
C43 C44 H44A 109.7 . . ?
C43 C44 H44B 109.7 . . ?
C44 C43 H43A 108.6 . . ?
C44 C43 H43B 108.6 . . ?
H43A C43 H43B 107.5 . . ?
C42 C43 C44 114.9(2) . . ?
C42 C43 H43A 108.6 . . ?
C42 C43 H43B 108.6 . . ?
C49 C48 C47 109.5(2) . . ?
C49 C48 H48A 109.8 . . ?
C49 C48 H48B 109.8 . . ?
C47 C48 H48A 109.8 . . ?
C47 C48 H48B 109.8 . . ?
H48A C48 H48B 108.2 . . ?
C19 C18 H18A 109.5 . . ?
C19 C18 H18B 109.5 . . ?
C19 C18 H18C 109.5 . . ?
H18A C18 H18B 109.5 . . ?
H18A C18 H18C 109.5 . . ?
H18B C18 H18C 109.5 . . ?
C39 C38 H38A 109.5 . . ?
C39 C38 H38B 109.5 . . ?
C39 C38 H38C 109.5 . . ?
H38A C38 H38B 109.5 . . ?
H38A C38 H38C 109.5 . . ?
H38B C38 H38C 109.5 . . ?
C32 C31 H31A 109.2 . . ?
C32 C31 H31B 109.2 . . ?
H31A C31 H31B 107.9 . . ?
C30 C31 C32 112.2(3) . . ?
C30 C31 H31A 109.2 . . ?
C30 C31 H31B 109.2 . . ?
C35 C34 H34A 109.5 . . ?
C35 C34 H34B 109.5 . . ?
C35 C34 H34C 109.5 . . ?
H34A C34 H34B 109.5 . . ?
H34A C34 H34C 109.5 . . ?
H34B C34 H34C 109.5 . . ?
C29 C28 H28A 110.0 . . ?
C29 C28 H28B 110.0 . . ?
C29 C28 C27 108.6(2) . . ?
H28A C28 H28B 108.3 . . ?
C27 C28 H28A 110.0 . . ?
C27 C28 H28B 110.0 . . ?
C47 C46 H46A 109.5 . . ?
C47 C46 H46B 109.5 . . ?
C47 C46 H46C 109.5 . . ?
H46A C46 H46B 109.5 . . ?
H46A C46 H46C 109.5 . . ?
H46B C46 H46C 109.5 . . ?
C43 C42 H42A 109.5 . . ?
C43 C42 H42B 109.5 . . ?
C43 C42 H42C 109.5 . . ?
H42A C42 H42B 109.5 . . ?
H42A C42 H42C 109.5 . . ?
H42B C42 H42C 109.5 . . ?
C28 C27 H27A 108.9 . . ?
C28 C27 H27B 108.9 . . ?
H27A C27 H27B 107.7 . . ?
C26 C27 C28 113.4(3) . . ?
C26 C27 H27A 108.9 . . ?
C26 C27 H27B 108.9 . . ?
C31 C30 H30A 109.5 . . ?
C31 C30 H30B 109.5 . . ?
C31 C30 H30C 109.5 . . ?
H30A C30 H30B 109.5 . . ?
H30A C30 H30C 109.5 . . ?
H30B C30 H30C 109.5 . . ?
C27 C26 H26A 109.5 . . ?
C27 C26 H26B 109.5 . . ?
C27 C26 H26C 109.5 . . ?
H26A C26 H26B 109.5 . . ?
H26A C26 H26C 109.5 . . ?
H26B C26 H26C 109.5 . . ?

loop_
_geom_bond_atom_site_label_1
_geom_bond_atom_site_label_2
_geom_bond_distance
_geom_bond_site_symmetry_2
_geom_bond_publ_flag
S2 O6 1.459(2) . ?
S2 O8 1.4617(19) . ?
S2 O7 1.4522(19) . ?
S2 C17 1.799(3) . ?
S1 O2 1.4614(19) . ?
S1 O1 1.4462(19) . ?
S1 O3 1.451(2) . ?
S1 C1 1.793(3) . ?
O4 C2 1.227(3) . ?
O5 C16 1.227(3) . ?
N3 H3 0.8600 . ?
N3 C16 1.382(3) . ?
N3 C13 1.409(3) . ?
N6 C41 1.520(3) . ?
N6 C49 1.510(3) . ?
N6 C45 1.519(3) . ?
N6 C37 1.526(3) . ?
N1 H1 0.8600 . ?
N1 C2 1.369(3) . ?
N1 C1 1.436(3) . ?
N2 H2 0.8600 . ?
N2 C2 1.377(3) . ?
N2 C3 1.403(3) . ?
N5 C25 1.522(3) . ?
N5 C21 1.514(3) . ?
N5 C33 1.525(3) . ?
N5 C29 1.519(3) . ?
N4 H4 0.8600 . ?
N4 C16 1.366(3) . ?
N4 C17 1.432(3) . ?
C13 C12 1.396(4) . ?
C13 C14 1.393(4) . ?
C4 H4A 0.9300 . ?
C4 C3 1.395(4) . ?
C4 C5 1.393(4) . ?
C3 C8 1.397(4) . ?
C8 H8 0.9300 . ?
C8 C7 1.385(4) . ?
C5 H5 0.9300 . ?
C5 C6 1.393(4) . ?
C7 H7 0.9300 . ?
C7 C6 1.395(4) . ?
C12 H12 0.9300 . ?
C12 C11 1.387(4) . ?
C41 H41A 0.9700 . ?
C41 H41B 0.9700 . ?
C41 C40 1.520(4) . ?
C20 H20A 0.9700 . ?
C20 H20B 0.9700 . ?
C20 C19 1.522(4) . ?
C20 C21 1.516(4) . ?
C6 C9 1.518(4) . ?
C49 H49A 0.9700 . ?
C49 H49B 0.9700 . ?
C49 C48 1.514(4) . ?
C14 H14 0.9300 . ?
C14 C15 1.386(4) . ?
C11 H11 0.9300 . ?
C11 C10 1.392(4) . ?
C17 H17A 0.9700 . ?
C17 H17B 0.9700 . ?
C10 C9 1.515(4) . ?
C10 C15 1.392(4) . ?
C23 H23A 0.9700 . ?
C23 H23B 0.9700 . ?
C23 C24 1.522(3) . ?
C23 C22 1.518(4) . ?
C25 H25A 0.9700 . ?
C25 H25B 0.9700 . ?
C25 C24 1.520(4) . ?
C24 H24A 0.9700 . ?
C24 H24B 0.9700 . ?
C45 H45A 0.9700 . ?
C45 H45B 0.9700 . ?
C45 C44 1.514(4) . ?
C37 H37A 0.9700 . ?
C37 H37B 0.9700 . ?
C37 C36 1.506(4) . ?
C36 H36A 0.9700 . ?
C36 H36B 0.9700 . ?
C36 C35 1.521(4) . ?
C9 H9A 0.9700 . ?
C9 H9B 0.9700 . ?
C19 H19A 0.9700 . ?
C19 H19B 0.9700 . ?
C19 C18 1.500(4) . ?
C39 H39A 0.9700 . ?
C39 H39B 0.9700 . ?
C39 C40 1.527(4) . ?
C39 C38 1.524(4) . ?
C15 H15 0.9300 . ?
C1 H1A 0.9700 . ?
C1 H1B 0.9700 . ?
C21 H21A 0.9700 . ?
C21 H21B 0.9700 . ?
C33 H33A 0.9700 . ?
C33 H33B 0.9700 . ?
C33 C32 1.518(4) . ?
C29 H29A 0.9700 . ?
C29 H29B 0.9700 . ?
C29 C28 1.509(4) . ?
C32 H32A 0.9700 . ?
C32 H32B 0.9700 . ?
C32 C31 1.537(4) . ?
C22 H22A 0.9600 . ?
C22 H22B 0.9600 . ?
C22 H22C 0.9600 . ?
C40 H40A 0.9700 . ?
C40 H40B 0.9700 . ?
C35 H35A 0.9700 . ?
C35 H35B 0.9700 . ?
C35 C34 1.517(4) . ?
C47 H47A 0.9700 . ?
C47 H47B 0.9700 . ?
C47 C48 1.528(4) . ?
C47 C46 1.521(4) . ?
C44 H44A 0.9700 . ?
C44 H44B 0.9700 . ?
C44 C43 1.533(4) . ?
C43 H43A 0.9700 . ?
C43 H43B 0.9700 . ?
C43 C42 1.517(4) . ?
C48 H48A 0.9700 . ?
C48 H48B 0.9700 . ?
C18 H18A 0.9600 . ?
C18 H18B 0.9600 . ?
C18 H18C 0.9600 . ?
C38 H38A 0.9600 . ?
C38 H38B 0.9600 . ?
C38 H38C 0.9600 . ?
C31 H31A 0.9700 . ?
C31 H31B 0.9700 . ?
C31 C30 1.520(5) . ?
C34 H34A 0.9600 . ?
C34 H34B 0.9600 . ?
C34 H34C 0.9600 . ?
C28 H28A 0.9700 . ?
C28 H28B 0.9700 . ?
C28 C27 1.530(4) . ?
C46 H46A 0.9600 . ?
C46 H46B 0.9600 . ?
C46 H46C 0.9600 . ?
C42 H42A 0.9600 . ?
C42 H42B 0.9600 . ?
C42 H42C 0.9600 . ?
C27 H27A 0.9700 . ?
C27 H27B 0.9700 . ?
C27 C26 1.499(5) . ?
C30 H30A 0.9600 . ?
C30 H30B 0.9600 . ?
C30 H30C 0.9600 . ?
C26 H26A 0.9600 . ?
C26 H26B 0.9600 . ?
C26 H26C 0.9600 . ?

loop_
_geom_torsion_atom_site_label_1
_geom_torsion_atom_site_label_2
_geom_torsion_atom_site_label_3
_geom_torsion_atom_site_label_4
_geom_torsion
_geom_torsion_site_symmetry_1
_geom_torsion_site_symmetry_2
_geom_torsion_site_symmetry_3
_geom_torsion_site_symmetry_4
_geom_torsion_publ_flag
O2 S1 C1 N1 -50.8(2) . . . . ?
O6 S2 C17 N4 -56.8(2) . . . . ?
O8 S2 C17 N4 62.2(2) . . . . ?
O7 S2 C17 N4 -177.29(18) . . . . ?
O1 S1 C1 N1 -169.49(19) . . . . ?
O3 S1 C1 N1 68.8(2) . . . . ?
N3 C13 C12 C11 -172.9(2) . . . . ?
N3 C13 C14 C15 173.4(2) . . . . ?
N6 C41 C40 C39 -169.2(2) . . . . ?
N6 C49 C48 C47 -177.4(2) . . . . ?
N6 C45 C44 C43 177.7(2) . . . . ?
N6 C37 C36 C35 165.0(2) . . . . ?
N2 C3 C8 C7 173.5(2) . . . . ?
N5 C25 C24 C23 -163.8(2) . . . . ?
N5 C33 C32 C31 -175.1(2) . . . . ?
N5 C29 C28 C27 172.8(3) . . . . ?
C16 N3 C13 C12 35.2(4) . . . . ?
C16 N3 C13 C14 -144.4(2) . . . . ?
C16 N4 C17 S2 99.0(2) . . . . ?
C2 N1 C1 S1 -143.2(2) . . . . ?
C2 N2 C3 C4 -14.6(4) . . . . ?
C2 N2 C3 C8 170.8(2) . . . . ?
C13 N3 C16 O5 -12.2(4) . . . . ?
C13 N3 C16 N4 169.8(2) . . . . ?
C13 C12 C11 C10 -0.7(4) . . . . ?
C13 C14 C15 C10 -0.3(4) . . . . ?
C4 C3 C8 C7 -1.5(4) . . . . ?
C4 C5 C6 C7 -1.1(4) . . . . ?
C4 C5 C6 C9 -179.5(2) . . . . ?
C3 N2 C2 O4 -15.1(4) . . . . ?
C3 N2 C2 N1 164.7(2) . . . . ?
C3 C4 C5 C6 -0.4(4) . . . . ?
C3 C8 C7 C6 0.0(4) . . . . ?
C8 C7 C6 C5 1.2(4) . . . . ?
C8 C7 C6 C9 179.7(2) . . . . ?
C5 C4 C3 N2 -172.9(2) . . . . ?
C5 C4 C3 C8 1.6(4) . . . . ?
C5 C6 C9 C10 91.7(3) . . . . ?
C7 C6 C9 C10 -86.7(3) . . . . ?
C12 C13 C14 C15 -6.2(4) . . . . ?
C12 C11 C10 C9 169.1(2) . . . . ?
C12 C11 C10 C15 -5.7(4) . . . . ?
C41 N6 C49 C48 -62.2(3) . . . . ?
C41 N6 C45 C44 177.8(2) . . . . ?
C41 N6 C37 C36 57.1(3) . . . . ?
C49 N6 C41 C40 -50.1(3) . . . . ?
C49 N6 C45 C44 56.5(3) . . . . ?
C49 N6 C37 C36 179.2(2) . . . . ?
C14 C13 C12 C11 6.7(4) . . . . ?
C11 C10 C9 C6 -90.6(3) . . . . ?
C11 C10 C15 C14 6.2(4) . . . . ?
C17 N4 C16 O5 8.4(4) . . . . ?
C17 N4 C16 N3 -173.6(2) . . . . ?
C25 N5 C21 C20 -57.2(3) . . . . ?
C25 N5 C33 C32 -56.9(3) . . . . ?
C25 N5 C29 C28 -176.0(3) . . . . ?
C45 N6 C41 C40 -171.1(2) . . . . ?
C45 N6 C49 C48 55.0(3) . . . . ?
C45 N6 C37 C36 -59.8(3) . . . . ?
C45 C44 C43 C42 65.8(3) . . . . ?
C37 N6 C41 C40 68.3(3) . . . . ?
C37 N6 C49 C48 176.0(2) . . . . ?
C37 N6 C45 C44 -61.4(3) . . . . ?
C37 C36 C35 C34 -177.0(2) . . . . ?
C9 C10 C15 C14 -168.5(2) . . . . ?
C19 C20 C21 N5 176.3(2) . . . . ?
C15 C10 C9 C6 83.9(3) . . . . ?
C1 N1 C2 O4 10.8(4) . . . . ?
C1 N1 C2 N2 -169.0(2) . . . . ?
C21 N5 C25 C24 -46.9(3) . . . . ?
C21 N5 C33 C32 -178.7(2) . . . . ?
C21 N5 C29 C28 -55.5(3) . . . . ?
C21 C20 C19 C18 175.0(2) . . . . ?
C33 N5 C25 C24 -167.0(2) . . . . ?
C33 N5 C21 C20 63.7(3) . . . . ?
C33 N5 C29 C28 63.9(3) . . . . ?
C33 C32 C31 C30 179.0(3) . . . . ?
C29 N5 C25 C24 71.9(3) . . . . ?
C29 N5 C21 C20 -175.3(2) . . . . ?
C29 N5 C33 C32 61.8(3) . . . . ?
C29 C28 C27 C26 -170.0(3) . . . . ?
C22 C23 C24 C25 -177.3(2) . . . . ?
C38 C39 C40 C41 -169.9(2) . . . . ?
C46 C47 C48 C49 -65.5(3) . . . . ?

loop_
_exptl_oxdiff_crystal_face_indexfrac_h
_exptl_oxdiff_crystal_face_indexfrac_k
_exptl_oxdiff_crystal_face_indexfrac_l
_exptl_oxdiff_crystal_face_x
_exptl_oxdiff_crystal_face_y
_exptl_oxdiff_crystal_face_z
-1.0000 -0.9992 -5.0000 0.0303 0.1749 -0.5553
1.0000 0.9992 5.0000 -0.0303 -0.1749 0.5553
-1.0000 4.9997 0.0000 0.0056 -0.2579 -0.0897
1.0000 -4.9997 -0.0000 -0.0056 0.2579 0.0897
-5.0000 -2.0010 0.0000 0.5927 -0.1386 -0.1709
5.0000 2.0010 -0.0000 -0.5927 0.1386 0.1709
-1.0000 -5.0001 -0.0000 0.2147 0.1683 0.0131
1.0000 5.0001 0.0000 -0.2147 -0.1683 -0.0131
